data_2108558
loop_
_publ_author_name
'Peng, Bo'
'He, Hongyan'
'Li, Meiqi'
'Wang, Jian-Rong'
'Mei, Xuefeng'

_publ_section_title
;
 Comparison of the crystal structures and physicochemical properties of
 novel resveratrol cocrystals
;
_journal_issue 6
_journal_name_full 'Acta Crystallographica Section B'
_journal_page_first
;
;
_journal_paper_doi 10.1107/S2052520619013477
_journal_volume 75
_journal_year 2019
_chemical_formula_moiety 'C14 H12 O3, 2(C12 H10 N2)'
_chemical_formula_sum 'C38 H32 N4 O3'
_chemical_formula_weight 592.67
_space_group_crystal_system triclinic
_space_group_IT_number 2
_space_group_name_Hall '-P 1'
_space_group_name_H-M_alt 'P -1'
_atom_sites_solution_hydrogens mixed
_atom_sites_solution_primary dual
_audit_creation_date 2019-09-05
_audit_creation_method
;
Olex2 1.2
(compiled 2018.05.29 svn.r3508 for OlexSys, GUI svn.r5506)
;
_cell_angle_alpha 72.697(4)
_cell_angle_beta 72.681(5)
_cell_angle_gamma 67.465(6)
_cell_formula_units_Z 2
_cell_length_a 9.718(3)
_cell_length_b 12.072(4)
_cell_length_c 15.426(5)
_cell_measurement_reflns_used 2497
_cell_measurement_temperature 220
_cell_measurement_theta_max 25.106
_cell_measurement_theta_min 2.463
_cell_volume 1560.9(9)
_computing_cell_refinement 'SAINT v8.34A (Bruker, 2013)'
_computing_data_reduction 'SAINT v8.34A (Bruker, 2013)'
_computing_molecular_graphics 'Olex2 (Dolomanov et al., 2009)'
_computing_publication_material 'Olex2 (Dolomanov et al., 2009)'
_computing_structure_refinement 'ShelXL (Sheldrick, 2015)'
_computing_structure_solution 'ShelXT (Sheldrick, 2015)'
_diffrn_ambient_temperature 220.0
_diffrn_measured_fraction_theta_full 0.970
_diffrn_measured_fraction_theta_max 0.970
_diffrn_measurement_device_type 'Bruker APEX-II CCD'
_diffrn_measurement_method '\w scans'
_diffrn_radiation_type MoK\a
_diffrn_radiation_wavelength 0.71073
_diffrn_reflns_av_R_equivalents 0.0369
_diffrn_reflns_av_unetI/netI 0.0583
_diffrn_reflns_Laue_measured_fraction_full 0.970
_diffrn_reflns_Laue_measured_fraction_max 0.970
_diffrn_reflns_limit_h_max 11
_diffrn_reflns_limit_h_min -10
_diffrn_reflns_limit_k_max 14
_diffrn_reflns_limit_k_min -12
_diffrn_reflns_limit_l_max 18
_diffrn_reflns_limit_l_min -18
_diffrn_reflns_number 10193
_diffrn_reflns_point_group_measured_fraction_full 0.970
_diffrn_reflns_point_group_measured_fraction_max 0.970
_diffrn_reflns_theta_full 25.009
_diffrn_reflns_theta_max 25.009
_diffrn_reflns_theta_min 1.414
_diffrn_standards_number 0
_exptl_absorpt_coefficient_mu 0.081
_exptl_absorpt_correction_T_max 0.7455
_exptl_absorpt_correction_T_min 0.6035
_exptl_absorpt_correction_type multi-scan
_exptl_absorpt_process_details
;SADABS-2014/5 (Bruker,2014/5) was used for absorption correction. wR2(int) 
was 0.0681 before and 0.0473 after correction. The Ratio of minimum to 
maximum transmission is 0.8095. The \l/2 correction factor is 0.00150.
;
_exptl_crystal_colour 'clear whiteish colourless'
_exptl_crystal_colour_lustre clear
_exptl_crystal_colour_modifier whiteish
_exptl_crystal_colour_primary colourless
_exptl_crystal_density_diffrn 1.261
_exptl_crystal_description block
_exptl_crystal_F_000 624
_exptl_crystal_size_max 0.2
_exptl_crystal_size_mid 0.15
_exptl_crystal_size_min 0.08
_refine_diff_density_max 0.405
_refine_diff_density_min -0.393
_refine_diff_density_rms 0.093
_refine_ls_extinction_method none
_refine_ls_goodness_of_fit_ref 0.985
_refine_ls_hydrogen_treatment mixed
_refine_ls_matrix_type full
_refine_ls_number_parameters 436
_refine_ls_number_reflns 5357
_refine_ls_number_restraints 90
_refine_ls_restrained_S_all 0.978
_refine_ls_R_factor_all 0.1272
_refine_ls_R_factor_gt 0.0758
_refine_ls_shift/su_max 0.001
_refine_ls_shift/su_mean 0.000
_refine_ls_structure_factor_coef Fsqd
_refine_ls_weighting_details 'w=1/[\s^2^(Fo^2^)+(0.2000P)^2^] where P=(Fo^2^+2Fc^2^)/3'
_refine_ls_weighting_scheme calc
_refine_ls_wR_factor_gt 0.2224
_refine_ls_wR_factor_ref 0.2831
_reflns_Friedel_coverage 0.000
_reflns_number_gt 3196
_reflns_number_total 5357
_reflns_threshold_expression 'I > 2\s(I)'
_cod_data_source_file aw5030sup1.cif
_cod_data_source_block RSV-2DPE-FormII
_cod_original_cell_volume 1560.9(8)
_cod_database_code 2108558
_shelx_shelxl_version_number 2018/3
_shelx_space_group_comment
;
The symmetry employed for this shelxl refinement is uniquely defined
by the following loop, which should always be used as a source of
symmetry information in preference to the above space-group names.
They are only intended as comments.
;
_shelx_estimated_absorpt_t_max 0.994
_shelx_estimated_absorpt_t_min 0.984
_olex2_refinement_description
;
1. Fixed Uiso
 At 1.2 times of:
  All C(H) groups
2. Restrained distances
 C17-C20
 1.474 with sigma of 0.02
 C21-C22
 1.474 with sigma of 0.02
 C20-C21
 1.25 with sigma of 0.02
 O1-H1 = O2-H2 = O3-H3
 0.84 with sigma of 0.02
3. Uiso/Uaniso restraints and constraints
Uanis(C21) \\sim Ueq, Uanis(C20) \\sim Ueq: with sigma of 0.1 and sigma for
terminal atoms of 0.2
Uanis(C26) \\sim Ueq, Uanis(C22) \\sim Ueq, Uanis(C23) \\sim Ueq, Uanis(C24)
\\sim Ueq, Uanis(N2) \\sim Ueq, Uanis(C25) \\sim Ueq, Uanis(C16) \\sim Ueq,
Uanis(C17) \\sim Ueq, Uanis(C19) \\sim Ueq, Uanis(C18) \\sim Ueq, Uanis(C15)
\\sim Ueq, Uanis(N1) \\sim Ueq: with sigma of 0.1 and sigma for terminal atoms
of 0.2
4. Others
 Fixed Sof: C20(0.6) H20(0.6) C21(0.6) H21(0.6) C1AA(0.4) H1AA(0.4) C0AA(0.4)
 H0AA(0.4)
5.a Aromatic/amide H refined with riding coordinates:
 C6(H6), C32(H32), C28(H28), C8(H8), C14(H14), C7(H7), C5(H5), C10(H10),
 C34(H34), C12(H12), C3(H3A), C36(H36), C2(H2A), C31(H31), C30(H30), C27(H27),
 C37(H37), C38(H38), C23(H23), C24(H24), C33(H33), C25(H25), C26(H26), C15(H15),
  C19(H19), C16(H16), C18(H18), C20(H20), C21(H21), C1AA(H1AA), C0AA(H0AA)
;
_olex2_submission_special_instructions 'No special instructions were received'

loop_
_space_group_symop_operation_xyz
'x, y, z'
'-x, -y, -z'

loop_
_atom_site_label
_atom_site_type_symbol
_atom_site_fract_x
_atom_site_fract_y
_atom_site_fract_z
_atom_site_U_iso_or_equiv
_atom_site_adp_type
_atom_site_occupancy
_atom_site_site_symmetry_order
_atom_site_calc_flag
_atom_site_refinement_flags_posn
_atom_site_refinement_flags_adp
_atom_site_refinement_flags_occupancy
_atom_site_disorder_assembly
_atom_site_disorder_group
O3 O 0.1818(3) 0.4689(2) 0.23593(19) 0.0597(7) Uani 1 1 d D . . . .
O1 O 1.4001(3) -0.0064(3) 0.19658(19) 0.0607(8) Uani 1 1 d D . . . .
O2 O 0.2864(3) 0.6208(3) 0.45601(19) 0.0669(8) Uani 1 1 d D . . . .
N3 N 0.5590(3) 0.8017(3) 0.11591(19) 0.0472(7) Uani 1 1 d . . . . .
N1 N 0.1042(3) 0.3554(3) 0.7201(2) 0.0586(9) Uani 1 1 d . U . . .
N2 N 0.9988(3) -0.2183(3) 0.4647(2) 0.0588(9) Uani 1 1 d . U . . .
C6 C 1.1532(4) 0.0068(3) 0.1833(2) 0.0440(8) Uani 1 1 d . . . . .
H6 H 1.194634 -0.064323 0.158570 0.053 Uiso 1 1 calc R . . . .
C1 C 1.2475(3) 0.0493(3) 0.2072(2) 0.0414(8) Uani 1 1 d . . . . .
C29 C 0.8091(3) 0.6057(3) 0.0588(2) 0.0386(8) Uani 1 1 d . . . . .
N4 N 0.7945(4) 0.0809(3) 0.0398(2) 0.0610(9) Uani 1 1 d . . . . .
C4 C 0.9318(3) 0.1746(3) 0.2327(2) 0.0419(8) Uani 1 1 d . . . . .
C9 C 0.5264(3) 0.3881(3) 0.3210(2) 0.0402(8) Uani 1 1 d . . . . .
C32 C 0.9399(4) 0.4989(3) 0.0334(2) 0.0417(8) Uani 1 1 d . . . . .
H32 H 0.936608 0.421289 0.068664 0.050 Uiso 1 1 calc R . . . .
C28 C 0.8001(3) 0.7267(3) 0.0158(2) 0.0433(8) Uani 1 1 d . . . . .
H28 H 0.878276 0.744358 -0.033355 0.052 Uiso 1 1 calc R . . . .
C13 C 0.2770(3) 0.4704(3) 0.2853(2) 0.0437(8) Uani 1 1 d . . . . .
C35 C 0.6432(4) 0.3372(3) 0.0008(2) 0.0476(8) Uani 1 1 d . . . . .
C8 C 0.6887(4) 0.3111(3) 0.3074(2) 0.0450(8) Uani 1 1 d . . . . .
H8 H 0.744090 0.315152 0.346361 0.054 Uiso 1 1 calc R . . . .
C14 C 0.4255(3) 0.3900(3) 0.2711(2) 0.0442(8) Uani 1 1 d . . . . .
H14 H 0.457698 0.338099 0.228971 0.053 Uiso 1 1 calc R . . . .
C7 C 0.7669(3) 0.2376(3) 0.2486(2) 0.0446(8) Uani 1 1 d . . . . .
H7 H 0.712089 0.224394 0.213757 0.054 Uiso 1 1 calc R . . . .
C5 C 0.9977(4) 0.0686(3) 0.1958(2) 0.0452(8) Uani 1 1 d . . . . .
H5 H 0.935220 0.038672 0.179074 0.054 Uiso 1 1 calc R . . . .
C10 C 0.4775(3) 0.4653(3) 0.3827(2) 0.0467(9) Uani 1 1 d . . . . .
H10 H 0.544783 0.463826 0.416271 0.056 Uiso 1 1 calc R . . . .
C11 C 0.3276(4) 0.5453(3) 0.3950(2) 0.0474(9) Uani 1 1 d . . . . .
C34 C 0.5654(4) 0.2540(3) 0.0528(3) 0.0519(9) Uani 1 1 d . . . . .
H34 H 0.459971 0.282383 0.076484 0.062 Uiso 1 1 calc R . . . .
C12 C 0.2288(3) 0.5477(3) 0.3462(2) 0.0446(8) Uani 1 1 d . . . . .
H12 H 0.128392 0.602061 0.354349 0.054 Uiso 1 1 calc R . . . .
C3 C 1.0306(4) 0.2175(3) 0.2538(2) 0.0459(8) Uani 1 1 d . . . . .
H3A H 0.990283 0.289709 0.277154 0.055 Uiso 1 1 calc R . . . .
C17 C 0.3686(4) 0.1830(4) 0.6443(3) 0.0606(11) Uani 1 1 d D U . . .
C36 C 0.7998(4) 0.2841(3) -0.0303(3) 0.0540(9) Uani 1 1 d . . . . .
H36 H 0.858910 0.334648 -0.065437 0.065 Uiso 1 1 calc R . . . .
C2 C 1.1862(4) 0.1564(3) 0.2411(2) 0.0536(10) Uani 1 1 d . . . . .
H2A H 1.249976 0.187492 0.255448 0.064 Uiso 1 1 calc R . . . .
C31 C 0.5672(4) 0.6856(4) 0.1552(2) 0.0565(10) Uani 1 1 d . . . . .
H31 H 0.485402 0.670457 0.202384 0.068 Uiso 1 1 calc R . . . .
C30 C 0.6884(4) 0.5871(3) 0.1304(2) 0.0513(9) Uani 1 1 d . . . . .
H30 H 0.689915 0.507071 0.161798 0.062 Uiso 1 1 calc R . . . .
C27 C 0.6748(4) 0.8204(3) 0.0464(2) 0.0485(9) Uani 1 1 d . . . . .
H27 H 0.670344 0.901566 0.017028 0.058 Uiso 1 1 calc R . . . .
C37 C 0.8678(4) 0.1605(4) -0.0106(3) 0.0614(10) Uani 1 1 d . . . . .
H37 H 0.972988 0.129076 -0.033853 0.074 Uiso 1 1 calc R . . . .
C38 C 0.5715(4) 0.4714(3) -0.0184(2) 0.0501(9) Uani 1 1 d . . . . .
H38 H 0.630636 0.519394 -0.059154 0.060 Uiso 1 1 calc R . . . .
C23 C 0.7439(5) -0.1646(5) 0.5533(3) 0.0773(14) Uani 1 1 d . U . . .
H23 H 0.663608 -0.191004 0.593832 0.093 Uiso 1 1 calc R . . . .
C24 C 0.8812(5) -0.2503(4) 0.5227(3) 0.0653(11) Uani 1 1 d . U . . .
H24 H 0.891656 -0.334059 0.543769 0.078 Uiso 1 1 calc R . . . .
C33 C 0.6442(4) 0.1313(4) 0.0687(3) 0.0614(10) Uani 1 1 d . . . . .
H33 H 0.588308 0.077887 0.102654 0.074 Uiso 1 1 calc R . . . .
C22 C 0.7246(5) -0.0401(5) 0.5243(3) 0.0759(15) Uani 1 1 d D U . . .
C25 C 0.9768(5) -0.0993(4) 0.4342(3) 0.0654(11) Uani 1 1 d . U . . .
H25 H 1.056544 -0.074655 0.391039 0.079 Uiso 1 1 calc R . . . .
C26 C 0.8440(6) -0.0092(4) 0.4621(3) 0.0753(13) Uani 1 1 d . U . . .
H26 H 0.835807 0.073829 0.438075 0.090 Uiso 1 1 calc R . . . .
C15 C 0.2140(5) 0.3888(4) 0.6543(3) 0.0738(12) Uani 1 1 d . U . . .
H15 H 0.200965 0.472879 0.632551 0.089 Uiso 1 1 calc R . . . .
C19 C 0.1293(5) 0.2359(4) 0.7463(3) 0.0816(15) Uani 1 1 d . U . . .
H19 H 0.053618 0.208485 0.791700 0.098 Uiso 1 1 calc R . . . .
C16 C 0.3454(5) 0.3065(5) 0.6166(3) 0.0816(14) Uani 1 1 d . U . . .
H16 H 0.420187 0.335185 0.571311 0.098 Uiso 1 1 calc R . . . .
C18 C 0.2574(5) 0.1497(4) 0.7119(4) 0.0866(15) Uani 1 1 d . U . . .
H18 H 0.268630 0.066108 0.735422 0.104 Uiso 1 1 calc R . . . .
C20 C 0.4929(8) 0.0695(9) 0.6184(5) 0.0506(17) Uani 0.6 1 d D U P A 1
H20 H 0.488837 -0.007740 0.653956 0.061 Uiso 0.6 1 calc R . P A 1
C21 C 0.6056(7) 0.0756(9) 0.5482(4) 0.0554(18) Uani 0.6 1 d D U P A 1
H21 H 0.612405 0.152157 0.512651 0.066 Uiso 0.6 1 calc R . P A 1
C1AA C 0.5667(11) 0.0065(10) 0.5817(7) 0.043(2) Uani 0.4 1 d . . P A 2
H1AA H 0.504467 -0.042753 0.613119 0.052 Uiso 0.4 1 calc R . P A 2
C0AA C 0.5249(12) 0.1251(10) 0.5832(10) 0.044(2) Uani 0.4 1 d . . P A 2
H0AA H 0.588382 0.172250 0.548187 0.052 Uiso 0.4 1 calc R . P A 2
H1 H 1.416(4) -0.063(3) 0.169(3) 0.066(13) Uiso 1 1 d D . . . .
H3 H 0.092(3) 0.522(3) 0.253(3) 0.082(14) Uiso 1 1 d D . . . .
H2 H 0.192(3) 0.668(3) 0.463(3) 0.078(13) Uiso 1 1 d D . . . .

loop_
_atom_site_aniso_label
_atom_site_aniso_U_11
_atom_site_aniso_U_22
_atom_site_aniso_U_33
_atom_site_aniso_U_23
_atom_site_aniso_U_13
_atom_site_aniso_U_12
O3 0.0356(13) 0.0656(18) 0.0845(18) -0.0436(14) -0.0104(13) -0.0041(12)
O1 0.0293(12) 0.0715(19) 0.0819(18) -0.0441(15) -0.0035(12) -0.0019(12)
O2 0.0394(14) 0.081(2) 0.0796(18) -0.0497(15) -0.0195(13) 0.0109(13)
N3 0.0376(15) 0.0456(18) 0.0518(16) -0.0198(13) -0.0034(12) -0.0035(12)
N1 0.0355(15) 0.074(2) 0.071(2) -0.0392(17) -0.0069(14) -0.0076(15)
N2 0.0411(17) 0.064(2) 0.0601(18) -0.0281(16) -0.0059(14) 0.0031(15)
C6 0.0389(17) 0.0345(17) 0.0546(19) -0.0225(14) 0.0033(15) -0.0073(14)
C1 0.0274(15) 0.0451(19) 0.0458(17) -0.0185(14) 0.0000(13) -0.0043(13)
C29 0.0365(17) 0.0363(18) 0.0437(16) -0.0165(13) -0.0051(13) -0.0086(13)
N4 0.0562(19) 0.0493(19) 0.080(2) -0.0283(16) -0.0139(17) -0.0093(15)
C4 0.0328(16) 0.0374(18) 0.0500(18) -0.0107(14) -0.0032(14) -0.0082(13)
C9 0.0298(16) 0.0355(17) 0.0443(16) -0.0063(13) -0.0035(13) -0.0035(13)
C32 0.0432(17) 0.0279(16) 0.0485(18) -0.0100(13) -0.0079(13) -0.0053(14)
C28 0.0366(17) 0.0379(19) 0.0521(18) -0.0191(15) 0.0024(14) -0.0099(14)
C13 0.0300(16) 0.0470(19) 0.0528(19) -0.0174(15) -0.0020(14) -0.0108(14)
C35 0.0479(19) 0.047(2) 0.0551(19) -0.0220(16) -0.0130(16) -0.0130(16)
C8 0.0302(16) 0.049(2) 0.0463(17) -0.0103(15) -0.0048(13) -0.0052(14)
C14 0.0337(16) 0.0407(19) 0.0497(18) -0.0149(15) -0.0038(14) -0.0027(14)
C7 0.0304(16) 0.0428(19) 0.0561(19) -0.0127(15) -0.0069(14) -0.0069(14)
C5 0.0365(17) 0.0445(19) 0.0544(19) -0.0157(15) -0.0046(14) -0.0124(14)
C10 0.0298(16) 0.058(2) 0.0484(18) -0.0166(16) -0.0059(14) -0.0070(15)
C11 0.0354(17) 0.050(2) 0.0505(19) -0.0218(16) -0.0054(15) -0.0016(15)
C34 0.0459(19) 0.047(2) 0.073(2) -0.0272(18) -0.0108(17) -0.0155(16)
C12 0.0268(15) 0.048(2) 0.0543(19) -0.0197(15) -0.0085(14) -0.0005(13)
C3 0.0405(18) 0.0414(19) 0.0559(19) -0.0286(15) -0.0014(15) -0.0059(14)
C17 0.0371(19) 0.079(3) 0.065(2) -0.037(2) -0.0181(18) 0.0050(18)
C36 0.0442(19) 0.051(2) 0.064(2) -0.0178(17) -0.0052(17) -0.0129(16)
C2 0.0355(17) 0.067(2) 0.066(2) -0.0387(19) -0.0015(16) -0.0129(16)
C31 0.0396(18) 0.061(2) 0.055(2) -0.0161(18) 0.0057(16) -0.0106(17)
C30 0.049(2) 0.0358(19) 0.055(2) -0.0039(15) -0.0004(16) -0.0107(15)
C27 0.0395(17) 0.0376(19) 0.065(2) -0.0211(16) -0.0036(16) -0.0069(14)
C37 0.049(2) 0.054(2) 0.078(3) -0.027(2) -0.0065(19) -0.0073(18)
C38 0.0453(18) 0.050(2) 0.060(2) -0.0226(16) -0.0099(16) -0.0130(15)
C23 0.044(2) 0.124(4) 0.054(2) -0.019(2) 0.0004(18) -0.024(2)
C24 0.059(2) 0.063(3) 0.070(2) -0.012(2) -0.016(2) -0.014(2)
C33 0.057(2) 0.056(2) 0.081(3) -0.021(2) -0.014(2) -0.0243(19)
C22 0.059(3) 0.095(4) 0.054(2) -0.038(2) -0.022(2) 0.022(2)
C25 0.062(2) 0.066(3) 0.054(2) -0.0143(19) 0.0011(19) -0.014(2)
C26 0.095(3) 0.049(2) 0.069(3) -0.013(2) -0.034(3) 0.005(2)
C15 0.056(2) 0.056(3) 0.105(3) -0.023(2) -0.006(2) -0.016(2)
C19 0.047(2) 0.074(3) 0.096(3) -0.010(3) 0.014(2) -0.018(2)
C16 0.050(2) 0.090(4) 0.086(3) -0.025(3) 0.019(2) -0.021(2)
C18 0.059(3) 0.054(3) 0.117(4) -0.004(2) -0.007(3) -0.005(2)
C20 0.043(4) 0.043(5) 0.058(4) -0.009(4) -0.012(3) -0.006(4)
C21 0.044(4) 0.051(4) 0.048(4) -0.009(3) -0.002(3) 0.003(4)
C1AA 0.030(4) 0.042(5) 0.047(5) -0.007(5) -0.006(4) -0.005(5)
C0AA 0.031(5) 0.036(6) 0.069(7) -0.021(6) -0.005(5) -0.013(5)

loop_
_atom_type_symbol
_atom_type_description
_atom_type_scat_dispersion_real
_atom_type_scat_dispersion_imag
_atom_type_scat_source
C C 0.0033 0.0016 'International Tables Vol C Tables 4.2.6.8 and 6.1.1.4'
H H 0.0000 0.0000 'International Tables Vol C Tables 4.2.6.8 and 6.1.1.4'
N N 0.0061 0.0033 'International Tables Vol C Tables 4.2.6.8 and 6.1.1.4'
O O 0.0106 0.0060 'International Tables Vol C Tables 4.2.6.8 and 6.1.1.4'

loop_
_geom_angle_atom_site_label_1
_geom_angle_atom_site_label_2
_geom_angle_atom_site_label_3
_geom_angle
_geom_angle_site_symmetry_1
C13 O3 H3 107(3) .
C1 O1 H1 103(3) .
C11 O2 H2 115(3) .
C31 N3 C27 116.9(3) .
C19 N1 C15 115.0(3) .
C25 N2 C24 116.6(3) .
C1 C6 H6 119.9 .
C1 C6 C5 120.3(3) .
C5 C6 H6 119.9 .
O1 C1 C6 123.3(3) .
O1 C1 C2 117.2(3) .
C6 C1 C2 119.5(3) .
C28 C29 C32 123.6(3) .
C30 C29 C32 119.4(3) .
C30 C29 C28 117.0(3) .
C37 N4 C33 114.9(3) .
C5 C4 C7 121.4(3) .
C5 C4 C3 116.9(3) .
C3 C4 C7 121.6(3) .
C14 C9 C8 122.9(3) .
C10 C9 C8 116.9(3) .
C10 C9 C14 120.1(3) .
C29 C32 H32 116.7 .
C32 C32 C29 126.6(4) 2_765
C32 C32 H32 116.7 2_765
C29 C28 H28 120.4 .
C27 C28 C29 119.1(3) .
C27 C28 H28 120.4 .
O3 C13 C14 116.9(3) .
O3 C13 C12 121.8(3) .
C12 C13 C14 121.3(3) .
C34 C35 C38 124.3(3) .
C36 C35 C34 115.0(3) .
C36 C35 C38 120.6(3) .
C9 C8 H8 115.3 .
C7 C8 C9 129.4(3) .
C7 C8 H8 115.3 .
C9 C14 H14 120.7 .
C13 C14 C9 118.6(3) .
C13 C14 H14 120.7 .
C4 C7 H7 117.1 .
C8 C7 C4 125.7(3) .
C8 C7 H7 117.1 .
C6 C5 C4 121.5(3) .
C6 C5 H5 119.2 .
C4 C5 H5 119.2 .
C9 C10 H10 120.1 .
C9 C10 C11 119.9(3) .
C11 C10 H10 120.1 .
O2 C11 C10 117.2(3) .
O2 C11 C12 122.5(3) .
C12 C11 C10 120.3(3) .
C35 C34 H34 120.3 .
C33 C34 C35 119.4(3) .
C33 C34 H34 120.3 .
C13 C12 H12 120.0 .
C11 C12 C13 119.9(3) .
C11 C12 H12 120.0 .
C4 C3 H3A 119.1 .
C2 C3 C4 121.8(3) .
C2 C3 H3A 119.1 .
C16 C17 C20 135.3(5) .
C16 C17 C0AA 103.9(6) .
C18 C17 C16 115.7(4) .
C18 C17 C20 109.1(5) .
C18 C17 C0AA 140.4(6) .
C35 C36 H36 119.5 .
C37 C36 C35 121.1(4) .
C37 C36 H36 119.5 .
C1 C2 H2A 120.1 .
C3 C2 C1 119.9(3) .
C3 C2 H2A 120.1 .
N3 C31 H31 118.2 .
N3 C31 C30 123.6(3) .
C30 C31 H31 118.2 .
C29 C30 H30 120.1 .
C31 C30 C29 119.9(3) .
C31 C30 H30 120.1 .
N3 C27 C28 123.5(3) .
N3 C27 H27 118.2 .
C28 C27 H27 118.2 .
N4 C37 C36 124.1(3) .
N4 C37 H37 117.9 .
C36 C37 H37 117.9 .
C35 C38 H38 118.1 .
C38 C38 C35 123.8(5) 2_665
C38 C38 H38 118.1 2_665
C24 C23 H23 119.8 .
C22 C23 H23 119.8 .
C22 C23 C24 120.4(4) .
N2 C24 C23 122.5(4) .
N2 C24 H24 118.7 .
C23 C24 H24 118.7 .
N4 C33 C34 125.4(4) .
N4 C33 H33 117.3 .
C34 C33 H33 117.3 .
C23 C22 C21 136.1(5) .
C23 C22 C1AA 97.9(6) .
C26 C22 C23 116.1(4) .
C26 C22 C21 107.7(5) .
C26 C22 C1AA 146.0(6) .
N2 C25 H25 118.0 .
N2 C25 C26 124.0(4) .
C26 C25 H25 118.0 .
C22 C26 C25 120.3(4) .
C22 C26 H26 119.8 .
C25 C26 H26 119.8 .
N1 C15 H15 118.3 .
N1 C15 C16 123.3(4) .
C16 C15 H15 118.3 .
N1 C19 H19 117.8 .
N1 C19 C18 124.5(4) .
C18 C19 H19 117.8 .
C17 C16 C15 120.7(4) .
C17 C16 H16 119.6 .
C15 C16 H16 119.6 .
C17 C18 C19 120.8(4) .
C17 C18 H18 119.6 .
C19 C18 H18 119.6 .
C17 C20 H20 119.1 .
C21 C20 C17 121.7(10) .
C21 C20 H20 119.1 .
C22 C21 H21 120.2 .
C20 C21 C22 119.6(9) .
C20 C21 H21 120.2 .
C22 C1AA H1AA 123.6 .
C0AA C1AA C22 112.8(12) .
C0AA C1AA H1AA 123.6 .
C17 C0AA H0AA 120.9 .
C1AA C0AA C17 118.1(12) .
C1AA C0AA H0AA 120.9 .

loop_
_geom_bond_atom_site_label_1
_geom_bond_atom_site_label_2
_geom_bond_distance
_geom_bond_site_symmetry_2
O3 C13 1.371(4) .
O3 H3 0.881(19) .
O1 C1 1.354(4) .
O1 H1 0.853(19) .
O2 C11 1.371(4) .
O2 H2 0.870(19) .
N3 C31 1.332(5) .
N3 C27 1.341(4) .
N1 C15 1.332(5) .
N1 C19 1.322(5) .
N2 C24 1.334(5) .
N2 C25 1.325(5) .
C6 H6 0.9400 .
C6 C1 1.383(5) .
C6 C5 1.388(4) .
C1 C2 1.388(5) .
C29 C32 1.477(4) .
C29 C28 1.393(5) .
C29 C30 1.389(4) .
N4 C37 1.336(5) .
N4 C33 1.340(5) .
C4 C7 1.466(4) .
C4 C5 1.400(5) .
C4 C3 1.401(5) .
C9 C8 1.480(4) .
C9 C14 1.406(5) .
C9 C10 1.385(5) .
C32 C32 1.310(6) 2_765
C32 H32 0.9400 .
C28 H28 0.9400 .
C28 C27 1.379(4) .
C13 C14 1.392(4) .
C13 C12 1.377(5) .
C35 C34 1.402(5) .
C35 C36 1.399(5) .
C35 C38 1.474(5) .
C8 H8 0.9400 .
C8 C7 1.319(5) .
C14 H14 0.9400 .
C7 H7 0.9400 .
C5 H5 0.9400 .
C10 H10 0.9400 .
C10 C11 1.399(4) .
C11 C12 1.373(5) .
C34 H34 0.9400 .
C34 C33 1.366(5) .
C12 H12 0.9400 .
C3 H3A 0.9400 .
C3 C2 1.387(4) .
C17 C16 1.370(7) .
C17 C18 1.352(6) .
C17 C20 1.505(9) .
C17 C0AA 1.553(13) .
C36 H36 0.9400 .
C36 C37 1.360(5) .
C2 H2A 0.9400 .
C31 H31 0.9400 .
C31 C30 1.369(5) .
C30 H30 0.9400 .
C27 H27 0.9400 .
C37 H37 0.9400 .
C38 C38 1.326(6) 2_665
C38 H38 0.9400 .
C23 H23 0.9400 .
C23 C24 1.390(6) .
C23 C22 1.389(7) .
C24 H24 0.9400 .
C33 H33 0.9400 .
C22 C26 1.365(7) .
C22 C21 1.496(9) .
C22 C1AA 1.511(11) .
C25 H25 0.9400 .
C25 C26 1.380(6) .
C26 H26 0.9400 .
C15 H15 0.9400 .
C15 C16 1.372(6) .
C19 H19 0.9400 .
C19 C18 1.362(6) .
C16 H16 0.9400 .
C18 H18 0.9400 .
C20 H20 0.9400 .
C20 C21 1.298(9) .
C21 H21 0.9400 .
C1AA H1AA 0.9400 .
C1AA C0AA 1.336(15) .
C0AA H0AA 0.9400 .

_cod_database_fobs_code 2108558
